data_7121483
loop_
_publ_author_name
'Park, Jung Su'
'Tran, Trang Thu'
'Kim, Jongmin'
'Sessler, Jonathan L.'

_publ_section_title
;
 Electrochemical amphotericity and NIR absorption induced via the
 step-wise protonation of fused quinoxaline-tetrathiafulvalene-pyrroles.
;
_journal_issue 36
_journal_name_full 'Chemical communications (Cambridge, England)'
_journal_page_first 4553
_journal_page_last 4556
_journal_paper_doi 10.1039/c8cc02018c
_journal_volume 54
_journal_year 2018
_chemical_formula_moiety 'C26 H19 N3 S6'
_chemical_formula_sum 'C26 H19 N3 S6'
_chemical_formula_weight 565.80
_chemical_name_common Ts-pyrrole-TTF-quinoxaline
_chemical_name_systematic
;
 2-(5H-[1,3]dithiolo[4,5-c]pyrrol-2-ylidene)-6,7-bis(2,5-dimethylthiophen-3-yl)-[1,3]dithiolo[4,5-g]quinoxaline
;
_space_group_crystal_system monoclinic
_space_group_IT_number 15
_space_group_name_Hall '-C 2yc'
_space_group_name_H-M_alt 'C 1 2/c 1'
_symmetry_space_group_name_Hall '-C 2yc'
_symmetry_space_group_name_H-M 'C 1 2/c 1'
_atom_sites_solution_hydrogens geom
_audit_creation_method 'APEX2 v2014.1-1'
_audit_update_record
;
2018-03-09 deposited with the CCDC.
2018-04-10 downloaded from the CCDC.
;
_cell_angle_alpha 90
_cell_angle_beta 102.473(4)
_cell_angle_gamma 90
_cell_formula_units_Z 8
_cell_length_a 29.9118(11)
_cell_length_b 20.1932(11)
_cell_length_c 9.8958(4)
_cell_measurement_reflns_used 9499
_cell_measurement_temperature 192(2)
_cell_measurement_theta_max 26.0544
_cell_measurement_theta_min 2.3047
_cell_volume 5836.1(5)
_computing_cell_refinement 'SAINT V8.34A (Bruker AXS Inc., 2013)'
_computing_data_collection 'Bruker Instrument Service v2013.12.0.0'
_computing_data_reduction 'SAINT V8.34A (Bruker AXS Inc., 2013)'
_computing_structure_refinement 'SHELXL-2013 (Sheldrick, 2013)'
_diffrn_ambient_temperature 192(2)
_diffrn_measured_fraction_theta_full 0.962
_diffrn_measured_fraction_theta_max 0.965
_diffrn_measurement_device_type 'Bruker APEX-II CCD'
_diffrn_measurement_method '\f and \w scans'
_diffrn_radiation_type MoK\a
_diffrn_radiation_wavelength 0.71073
_diffrn_reflns_av_R_equivalents 0.1451
_diffrn_reflns_av_unetI/netI 0.1072
_diffrn_reflns_Laue_measured_fraction_full 0.962
_diffrn_reflns_Laue_measured_fraction_max 0.965
_diffrn_reflns_limit_h_max 36
_diffrn_reflns_limit_h_min -36
_diffrn_reflns_limit_k_max 24
_diffrn_reflns_limit_k_min -24
_diffrn_reflns_limit_l_max 12
_diffrn_reflns_limit_l_min -12
_diffrn_reflns_number 47517
_diffrn_reflns_point_group_measured_fraction_full 0.962
_diffrn_reflns_point_group_measured_fraction_max 0.965
_diffrn_reflns_theta_full 25.242
_diffrn_reflns_theta_max 25.997
_diffrn_reflns_theta_min 2.305
_exptl_absorpt_coefficient_mu 0.488
_exptl_absorpt_correction_T_max 0.97
_exptl_absorpt_correction_T_min 0.78
_exptl_absorpt_correction_type multi-scan
_exptl_absorpt_process_details 'SADABS V2012/1 (Bruker AXS Inc.)'
_exptl_crystal_colour orange
_exptl_crystal_density_diffrn 1.288
_exptl_crystal_description plate
_exptl_crystal_F_000 2336
_exptl_crystal_size_max 0.360
_exptl_crystal_size_mid 0.140
_exptl_crystal_size_min 0.060
_refine_diff_density_max 1.159
_refine_diff_density_min -0.489
_refine_diff_density_rms 0.115
_refine_ls_extinction_method none
_refine_ls_goodness_of_fit_ref 1.010
_refine_ls_hydrogen_treatment constr
_refine_ls_matrix_type full
_refine_ls_number_parameters 320
_refine_ls_number_reflns 5542
_refine_ls_number_restraints 0
_refine_ls_restrained_S_all 1.010
_refine_ls_R_factor_all 0.1556
_refine_ls_R_factor_gt 0.0949
_refine_ls_shift/su_max 0.000
_refine_ls_shift/su_mean 0.000
_refine_ls_structure_factor_coef Fsqd
_refine_ls_weighting_details 'w=1/[\s^2^(Fo^2^)+(0.1344P)^2^] where P=(Fo^2^+2Fc^2^)/3'
_refine_ls_weighting_scheme calc
_refine_ls_wR_factor_gt 0.2104
_refine_ls_wR_factor_ref 0.2445
_reflns_Friedel_coverage 0.000
_reflns_number_gt 3132
_reflns_number_total 5542
_reflns_threshold_expression 'I > 2\s(I)'
_cod_data_source_file c8cc02018c2.cif
_cod_data_source_block ye445C2c
_cod_depositor_comments 'Adding full bibliography for 7121482--7121484.cif.'
_cod_database_code 7121483
_shelx_space_group_comment
;
The symmetry employed for this shelxl refinement is uniquely defined
by the following loop, which should always be used as a source of
symmetry information in preference to the above space-group names.
They are only intended as comments.
;
_shelx_estimated_absorpt_t_min 0.844
_shelx_estimated_absorpt_t_max 0.971
_shelxl_version_number 2013-4

loop_
_space_group_symop_operation_xyz
'x, y, z'
'-x, y, -z+1/2'
'x+1/2, y+1/2, z'
'-x+1/2, y+1/2, -z+1/2'
'-x, -y, -z'
'x, -y, z-1/2'
'-x+1/2, -y+1/2, -z'
'x+1/2, -y+1/2, z-1/2'

loop_
_atom_site_label
_atom_site_type_symbol
_atom_site_fract_x
_atom_site_fract_y
_atom_site_fract_z
_atom_site_U_iso_or_equiv
_atom_site_adp_type
_atom_site_occupancy
_atom_site_site_symmetry_order
_atom_site_calc_flag
_atom_site_refinement_flags_posn
_atom_site_refinement_flags_adp
C1 C 0.20185(19) -0.2690(3) 0.8613(5) 0.0590(14) Uani 1 1 d . .
H1 H 0.2145 -0.3121 0.8584 0.071 Uiso 1 1 calc R U
C2 C 0.20096(17) -0.2200(2) 0.7673(5) 0.0513(13) Uani 1 1 d . .
C3 C 0.17831(17) -0.1644(2) 0.8103(5) 0.0505(13) Uani 1 1 d . .
C4 C 0.16694(18) -0.1818(3) 0.9329(5) 0.0567(13) Uani 1 1 d . .
H4 H 0.1519 -0.1546 0.9877 0.068 Uiso 1 1 calc R U
C5 C 0.21013(16) -0.1264(2) 0.6039(4) 0.0463(12) Uani 1 1 d . .
C6 C 0.23007(17) -0.0854(2) 0.5283(4) 0.0482(12) Uani 1 1 d . .
C7 C 0.26619(16) 0.0173(2) 0.4375(4) 0.0435(11) Uani 1 1 d . .
C8 C 0.27997(15) 0.0814(2) 0.4150(5) 0.0445(12) Uani 1 1 d . .
H8 H 0.2662 0.1183 0.4495 0.053 Uiso 1 1 calc R U
C9 C 0.31426(15) 0.0909(2) 0.3411(4) 0.0373(10) Uani 1 1 d . .
C10 C 0.33256(16) 0.0370(2) 0.2831(4) 0.0432(11) Uani 1 1 d . .
C11 C 0.32002(16) -0.0285(2) 0.3099(4) 0.0440(11) Uani 1 1 d . .
H11 H 0.3335 -0.0654 0.2745 0.053 Uiso 1 1 calc R U
C12 C 0.28771(16) -0.0372(2) 0.3886(4) 0.0414(11) Uani 1 1 d . .
C13 C 0.37442(16) 0.1078(2) 0.1759(4) 0.0401(11) Uani 1 1 d . .
C14 C 0.39990(16) 0.1190(2) 0.0643(4) 0.0417(11) Uani 1 1 d . .
C15 C 0.39635(17) 0.1787(3) -0.0160(5) 0.0488(12) Uani 1 1 d . .
H15 H 0.3795 0.2164 0.0021 0.059 Uiso 1 1 calc R U
C16 C 0.41907(17) 0.1764(3) -0.1191(5) 0.0539(13) Uani 1 1 d . .
C17 C 0.42624(16) 0.0719(2) 0.0199(5) 0.0473(12) Uani 1 1 d . .
C18 C 0.4243(2) 0.2291(3) -0.2216(6) 0.0827(19) Uani 1 1 d . .
H18A H 0.4068 0.2684 -0.2066 0.124 Uiso 1 1 calc R U
H18B H 0.4129 0.2124 -0.3158 0.124 Uiso 1 1 calc R U
H18C H 0.4568 0.2408 -0.2094 0.124 Uiso 1 1 calc R U
C19 C 0.4381(2) 0.0031(3) 0.0679(7) 0.0813(19) Uani 1 1 d . .
H19A H 0.4487 0.0028 0.1688 0.122 Uiso 1 1 calc R U
H19B H 0.4624 -0.0138 0.0249 0.122 Uiso 1 1 calc R U
H19C H 0.4109 -0.0252 0.0418 0.122 Uiso 1 1 calc R U
C20 C 0.36184(16) 0.1616(2) 0.2569(4) 0.0441(12) Uani 1 1 d . .
C21 C 0.38392(17) 0.2272(2) 0.2673(4) 0.0404(11) Uani 1 1 d . .
C22 C 0.35863(18) 0.2881(2) 0.2358(5) 0.0477(12) Uani 1 1 d . .
H22 H 0.3265 0.2896 0.2006 0.057 Uiso 1 1 calc R U
C23 C 0.3851(2) 0.3426(3) 0.2612(5) 0.0603(14) Uani 1 1 d . .
C24 C 0.42955(18) 0.2376(3) 0.3201(5) 0.0559(13) Uani 1 1 d . .
C25 C 0.3726(3) 0.4143(3) 0.2447(7) 0.089(2) Uani 1 1 d . .
H25A H 0.3877 0.4344 0.1761 0.134 Uiso 1 1 calc R U
H25B H 0.3826 0.4370 0.3337 0.134 Uiso 1 1 calc R U
H25C H 0.3393 0.4186 0.2135 0.134 Uiso 1 1 calc R U
C26 C 0.4658(2) 0.1866(4) 0.3784(7) 0.087(2) Uani 1 1 d . .
H26A H 0.4598 0.1686 0.4647 0.130 Uiso 1 1 calc R U
H26B H 0.4960 0.2076 0.3968 0.130 Uiso 1 1 calc R U
H26C H 0.4649 0.1507 0.3113 0.130 Uiso 1 1 calc R U
N1 N 0.18109(15) -0.2446(2) 0.9608(4) 0.0627(12) Uani 1 1 d . .
H1A H 0.1774 -0.2670 1.0339 0.075 Uiso 1 1 calc R U
N2 N 0.36129(13) 0.04669(18) 0.1957(3) 0.0427(9) Uani 1 1 d . .
N3 N 0.33061(13) 0.15330(19) 0.3308(4) 0.0435(9) Uani 1 1 d . .
S1 S 0.21909(5) -0.21207(6) 0.61163(12) 0.0540(4) Uani 1 1 d . .
S2 S 0.17081(5) -0.09560(7) 0.70011(12) 0.0544(4) Uani 1 1 d . .
S3 S 0.22158(4) 0.00012(6) 0.52110(13) 0.0500(4) Uani 1 1 d . .
S4 S 0.26730(5) -0.11532(6) 0.42529(13) 0.0518(4) Uani 1 1 d . .
S5 S 0.44653(4) 0.10132(7) -0.11865(12) 0.0537(4) Uani 1 1 d . .
S6 S 0.44186(5) 0.32036(8) 0.32798(17) 0.0726(5) Uani 1 1 d . .

loop_
_atom_site_aniso_label
_atom_site_aniso_U_11
_atom_site_aniso_U_22
_atom_site_aniso_U_33
_atom_site_aniso_U_23
_atom_site_aniso_U_13
_atom_site_aniso_U_12
C1 0.081(4) 0.055(4) 0.044(3) 0.006(2) 0.021(3) -0.004(3)
C2 0.066(3) 0.047(3) 0.041(3) 0.001(2) 0.010(3) -0.008(3)
C3 0.064(3) 0.046(3) 0.048(3) -0.002(2) 0.027(3) -0.007(2)
C4 0.065(3) 0.055(4) 0.055(3) 0.004(3) 0.025(3) -0.001(3)
C5 0.063(3) 0.042(3) 0.034(2) -0.002(2) 0.012(2) -0.005(2)
C6 0.062(3) 0.044(3) 0.037(2) 0.008(2) 0.008(2) -0.002(2)
C7 0.058(3) 0.036(3) 0.036(2) 0.000(2) 0.011(2) 0.002(2)
C8 0.045(3) 0.041(3) 0.047(3) -0.006(2) 0.010(2) -0.005(2)
C9 0.048(3) 0.032(3) 0.033(2) -0.0004(19) 0.011(2) 0.002(2)
C10 0.057(3) 0.041(3) 0.034(2) 0.001(2) 0.015(2) 0.001(2)
C11 0.057(3) 0.032(3) 0.043(3) -0.002(2) 0.013(2) 0.001(2)
C12 0.053(3) 0.039(3) 0.031(2) 0.0026(19) 0.007(2) 0.000(2)
C13 0.051(3) 0.031(3) 0.036(2) 0.0033(19) 0.006(2) 0.004(2)
C14 0.052(3) 0.034(3) 0.042(2) -0.003(2) 0.017(2) -0.006(2)
C15 0.052(3) 0.048(3) 0.047(3) 0.007(2) 0.014(2) 0.011(2)
C16 0.058(3) 0.057(3) 0.046(3) 0.011(2) 0.010(3) -0.002(3)
C17 0.054(3) 0.044(3) 0.048(3) 0.002(2) 0.022(2) 0.005(2)
C18 0.098(5) 0.085(5) 0.078(4) 0.027(3) 0.049(4) 0.020(4)
C19 0.098(5) 0.055(4) 0.103(5) 0.013(3) 0.049(4) 0.029(3)
C20 0.054(3) 0.043(3) 0.039(2) 0.002(2) 0.018(2) 0.003(2)
C21 0.058(3) 0.035(3) 0.030(2) 0.0024(19) 0.013(2) -0.005(2)
C22 0.053(3) 0.038(3) 0.052(3) -0.004(2) 0.012(2) 0.000(2)
C23 0.081(4) 0.038(3) 0.059(3) 0.008(2) 0.007(3) -0.004(3)
C24 0.051(3) 0.049(3) 0.067(3) 0.004(3) 0.011(3) -0.001(3)
C25 0.123(5) 0.037(3) 0.094(4) 0.009(3) -0.008(4) 0.000(3)
C26 0.061(4) 0.087(5) 0.105(5) 0.006(4) 0.004(4) 0.010(3)
N1 0.083(3) 0.056(3) 0.052(2) 0.011(2) 0.022(2) -0.009(3)
N2 0.055(2) 0.034(2) 0.039(2) -0.0022(16) 0.0105(19) -0.0023(18)
N3 0.054(2) 0.037(2) 0.041(2) -0.0014(17) 0.0136(19) 0.0003(18)
S1 0.0789(10) 0.0406(8) 0.0486(7) 0.0050(5) 0.0269(7) -0.0014(6)
S2 0.0738(10) 0.0426(8) 0.0522(8) 0.0046(5) 0.0258(7) -0.0027(6)
S3 0.0649(9) 0.0377(8) 0.0538(8) 0.0005(5) 0.0269(7) -0.0041(6)
S4 0.0712(9) 0.0345(8) 0.0558(8) 0.0003(5) 0.0270(7) -0.0051(6)
S5 0.0626(9) 0.0542(9) 0.0503(8) -0.0006(6) 0.0255(7) 0.0005(6)
S6 0.0655(10) 0.0516(10) 0.0991(11) -0.0004(8) 0.0140(9) -0.0158(7)

loop_
_atom_type_symbol
_atom_type_description
_atom_type_scat_dispersion_real
_atom_type_scat_dispersion_imag
_atom_type_scat_source
C C 0.0033 0.0016 'International Tables Vol C Tables 4.2.6.8 and 6.1.1.4'
H H 0.0000 0.0000 'International Tables Vol C Tables 4.2.6.8 and 6.1.1.4'
N N 0.0061 0.0033 'International Tables Vol C Tables 4.2.6.8 and 6.1.1.4'
S S 0.1246 0.1234 'International Tables Vol C Tables 4.2.6.8 and 6.1.1.4'

loop_
_geom_angle_atom_site_label_1
_geom_angle_atom_site_label_2
_geom_angle_atom_site_label_3
_geom_angle
C2 C1 N1 106.6(5)
C2 C1 H1 126.7
N1 C1 H1 126.7
C1 C2 C3 108.2(4)
C1 C2 S1 135.1(4)
C3 C2 S1 116.7(4)
C4 C3 C2 106.7(4)
C4 C3 S2 136.9(4)
C2 C3 S2 116.4(3)
N1 C4 C3 107.1(5)
N1 C4 H4 126.4
C3 C4 H4 126.4
C6 C5 S1 123.5(4)
C6 C5 S2 120.6(4)
S1 C5 S2 115.8(3)
C5 C6 S3 123.7(4)
C5 C6 S4 121.5(4)
S3 C6 S4 114.7(3)
C8 C7 C12 119.8(4)
C8 C7 S3 122.9(4)
C12 C7 S3 117.3(4)
C7 C8 C9 119.3(4)
C7 C8 H8 120.4
C9 C8 H8 120.4
N3 C9 C8 118.9(4)
N3 C9 C10 120.7(4)
C8 C9 C10 120.4(4)
N2 C10 C9 120.5(4)
N2 C10 C11 119.0(4)
C9 C10 C11 120.5(4)
C12 C11 C10 118.2(4)
C12 C11 H11 120.9
C10 C11 H11 120.9
C11 C12 C7 121.5(4)
C11 C12 S4 123.3(4)
C7 C12 S4 115.1(4)
N2 C13 C20 119.8(4)
N2 C13 C14 117.9(4)
C20 C13 C14 122.2(4)
C17 C14 C15 112.7(4)
C17 C14 C13 123.7(4)
C15 C14 C13 123.4(4)
C16 C15 C14 113.7(4)
C16 C15 H15 123.2
C14 C15 H15 123.2
C15 C16 C18 129.2(5)
C15 C16 S5 110.4(4)
C18 C16 S5 120.3(4)
C14 C17 C19 131.5(4)
C14 C17 S5 110.0(3)
C19 C17 S5 118.5(4)
C16 C18 H18A 109.5
C16 C18 H18B 109.5
H18A C18 H18B 109.5
C16 C18 H18C 109.5
H18A C18 H18C 109.5
H18B C18 H18C 109.5
C17 C19 H19A 109.5
C17 C19 H19B 109.5
H19A C19 H19B 109.5
C17 C19 H19C 109.5
H19A C19 H19C 109.5
H19B C19 H19C 109.5
N3 C20 C13 120.9(4)
N3 C20 C21 115.9(4)
C13 C20 C21 123.2(4)
C24 C21 C22 112.7(4)
C24 C21 C20 124.0(4)
C22 C21 C20 123.0(4)
C23 C22 C21 113.3(5)
C23 C22 H22 123.3
C21 C22 H22 123.3
C22 C23 C25 130.3(5)
C22 C23 S6 110.2(4)
C25 C23 S6 119.5(4)
C21 C24 C26 127.8(5)
C21 C24 S6 110.8(4)
C26 C24 S6 121.2(4)
C23 C25 H25A 109.5
C23 C25 H25B 109.5
H25A C25 H25B 109.5
C23 C25 H25C 109.5
H25A C25 H25C 109.5
H25B C25 H25C 109.5
C24 C26 H26A 109.5
C24 C26 H26B 109.5
H26A C26 H26B 109.5
C24 C26 H26C 109.5
H26A C26 H26C 109.5
H26B C26 H26C 109.5
C4 N1 C1 111.4(4)
C4 N1 H1A 124.3
C1 N1 H1A 124.3
C13 N2 C10 118.6(4)
C20 N3 C9 118.0(4)
C2 S1 C5 93.2(2)
C3 S2 C5 92.6(2)
C6 S3 C7 95.5(2)
C12 S4 C6 95.9(2)
C17 S5 C16 93.2(2)
C24 S6 C23 93.0(3)

loop_
_geom_bond_atom_site_label_1
_geom_bond_atom_site_label_2
_geom_bond_distance
C1 C2 1.355(7)
C1 N1 1.365(6)
C1 H1 0.9500
C2 C3 1.423(7)
C2 S1 1.747(5)
C3 C4 1.375(6)
C3 S2 1.750(5)
C4 N1 1.347(7)
C4 H4 0.9500
C5 C6 1.339(6)
C5 S1 1.750(5)
C5 S2 1.778(5)
C6 S3 1.746(5)
C6 S4 1.770(5)
C7 C8 1.390(6)
C7 C12 1.411(6)
C7 S3 1.750(5)
C8 C9 1.395(6)
C8 H8 0.9500
C9 N3 1.364(5)
C9 C10 1.396(6)
C10 N2 1.358(5)
C10 C11 1.414(6)
C11 C12 1.378(6)
C11 H11 0.9500
C12 S4 1.758(5)
C13 N2 1.323(5)
C13 C20 1.447(6)
C13 C14 1.489(6)
C14 C17 1.368(6)
C14 C15 1.435(6)
C15 C16 1.343(7)
C15 H15 0.9500
C16 C18 1.502(8)
C16 S5 1.724(6)
C17 C19 1.486(7)
C17 S5 1.721(5)
C18 H18A 0.9800
C18 H18B 0.9800
C18 H18C 0.9800
C19 H19A 0.9800
C19 H19B 0.9800
C19 H19C 0.9800
C20 N3 1.315(5)
C20 C21 1.474(6)
C21 C24 1.368(7)
C21 C22 1.442(6)
C22 C23 1.349(7)
C22 H22 0.9500
C23 C25 1.495(8)
C23 S6 1.742(6)
C24 C26 1.516(8)
C24 S6 1.709(6)
C25 H25A 0.9800
C25 H25B 0.9800
C25 H25C 0.9800
C26 H26A 0.9800
C26 H26B 0.9800
C26 H26C 0.9800
N1 H1A 0.8800
